data_7103118
loop_
_publ_author_name
'Barr\`es, Anne-Lise'
'El-Ghayoury, Abdelkrim'
'Zorina, Leokadiya V'
'Canadell, Enric'
'Auban-Senzier, Pascale'
'Batail, Patrick'

_publ_section_title
;
 The 8 : 1 : 1 ternary hybrid framework in the system [EDT-TTF
 +][1,4-bis(iodoethynyl)benzene][Re6Se8(CN)6]4-: dual noncovalent
 expression of the octahedral halogen-bond hexa-acceptor nanonode.
;
_journal_issue 19
_journal_name_full 'Chemical communications (Cambridge, England)'
_journal_page_first 2194
_journal_page_last 2196
_journal_paper_doi 10.1039/b800571k
_journal_year 2008
_chemical_formula_moiety '8(C8H6S6), (C6N6Re6Se8), (C10H4I2)'
_chemical_formula_sum 'C80 H52 I2 N6 Re6 S48 Se8'
_chemical_formula_weight 4638.84
_space_group_IT_number 2
_symmetry_cell_setting triclinic
_symmetry_space_group_name_Hall '-P 1'
_symmetry_space_group_name_H-M 'P -1'
_audit_creation_date 2007-11-27T19:02:42-00:00
_audit_creation_method 'WinGX routine CIF_UPDATE'
_cell_angle_alpha 105.199(7)
_cell_angle_beta 100.579(7)
_cell_angle_gamma 106.384(8)
_cell_formula_units_Z 1
_cell_length_a 12.8888(15)
_cell_length_b 14.3359(10)
_cell_length_c 18.486(2)
_cell_measurement_temperature 293(2)
_cell_volume 3037.6(5)
_computing_molecular_graphics 'Ortep-3 for Windows (Farrugia, 1997)'
_computing_publication_material 'WinGX publication routines (Farrugia, 1999)'
_computing_structure_refinement 'SHELXL-97 (Sheldrick, 1997)'
_computing_structure_solution 'SHELXS-97 (Sheldrick, 1997)'
_diffrn_ambient_temperature 293(2)
_diffrn_measured_fraction_theta_full 0.993
_diffrn_measured_fraction_theta_max 0.993
_diffrn_measurement_device '\k-geometry diffractometer'
_diffrn_measurement_device_type area_detector
_diffrn_measurement_method CCD
_diffrn_radiation_monochromator graphite
_diffrn_radiation_probe x-ray
_diffrn_radiation_type MoK\a
_diffrn_radiation_wavelength 0.71073
_diffrn_reflns_av_R_equivalents 0.0954
_diffrn_reflns_limit_h_max 18
_diffrn_reflns_limit_h_min -18
_diffrn_reflns_limit_k_max 20
_diffrn_reflns_limit_k_min -20
_diffrn_reflns_limit_l_max 25
_diffrn_reflns_limit_l_min -25
_diffrn_reflns_number 106829
_diffrn_reflns_theta_full 30.03
_diffrn_reflns_theta_max 30.03
_diffrn_reflns_theta_min 3.24
_exptl_absorpt_coefficient_mu 9.73
_exptl_absorpt_correction_T_max 0.615
_exptl_absorpt_correction_T_min 0.355
_exptl_absorpt_correction_type multi-scan
_exptl_absorpt_process_details sadabs
_exptl_crystal_colour black
_exptl_crystal_density_diffrn 2.536
_exptl_crystal_density_method 'not measured'
_exptl_crystal_description plate
_exptl_crystal_F_000 2170
_exptl_crystal_size_max 0.2
_exptl_crystal_size_mid 0.1
_exptl_crystal_size_min 0.05
_refine_diff_density_max 2.223
_refine_diff_density_min -1.737
_refine_ls_extinction_method none
_refine_ls_goodness_of_fit_ref 1.02
_refine_ls_hydrogen_treatment constr
_refine_ls_matrix_type full
_refine_ls_number_parameters 694
_refine_ls_number_reflns 17639
_refine_ls_number_restraints 0
_refine_ls_restrained_S_all 1.02
_refine_ls_R_factor_gt 0.0485
_refine_ls_shift/su_max 0.009
_refine_ls_structure_factor_coef Fsqd
_refine_ls_weighting_details 'calc w=1/[\s^2^(Fo^2^)+(0.0378P)^2^+8.5443P] where P=(Fo^2^+2Fc^2^)/3'
_refine_ls_weighting_scheme calc
_refine_ls_wR_factor_ref 0.1112
_reflns_number_gt 9600
_reflns_number_total 17639
_reflns_threshold_expression >2sigma(I)
_cod_data_source_file b800571k.txt
_cod_data_source_block sadhkl
_cod_database_code 7103118

loop_
_symmetry_equiv_pos_as_xyz
'x, y, z'
'-x, -y, -z'

loop_
_atom_site_label
_atom_site_type_symbol
_atom_site_fract_x
_atom_site_fract_y
_atom_site_fract_z
_atom_site_U_iso_or_equiv
_atom_site_adp_type
_atom_site_occupancy
_atom_site_calc_flag
_atom_site_refinement_flags
_atom_site_disorder_group
_atom_site_disorder_assembly
C5E C 0.9767(12) 0.4804(9) 0.5634(6) 0.086(4) Uani 1 d . . .
H5E H 0.9605 0.4684 0.6078 0.103 Uiso 1 calc R . .
C2D C 0.0907(8) -0.2373(8) -0.1533(5) 0.059(3) Uani 1 d . . .
H2D H 0.0238 -0.2718 -0.1931 0.071 Uiso 1 calc R . .
C5B C 0.1246(7) 0.9821(7) 0.7843(5) 0.043(2) Uani 1 d . . A
C6B C 0.0333(7) 0.9716(7) 0.8097(5) 0.044(2) Uani 1 d . . A
C6D C 0.3466(7) -0.0263(7) 0.2086(5) 0.043(2) Uani 1 d . . .
C7D C 0.4664(8) 0.0622(8) 0.3657(5) 0.058(3) Uani 1 d . . .
H7D1 H 0.4656 0.1068 0.415 0.07 Uiso 1 calc R . .
H7D2 H 0.4908 0.0077 0.376 0.07 Uiso 1 calc R . .
C8D C 0.5519(8) 0.1249(7) 0.3329(5) 0.055(3) Uani 1 d . . .
H8D1 H 0.6218 0.1631 0.374 0.066 Uiso 1 calc R . .
H8D2 H 0.5234 0.1745 0.3173 0.066 Uiso 1 calc R . .
C5A C 0.2195(9) 0.2728(9) 0.7695(5) 0.068(3) Uani 1 d . . .
C6A C 0.1109(8) 0.2444(7) 0.7682(5) 0.051(2) Uani 1 d . . B
C4A C 0.2184(8) 0.3283(8) 0.9129(5) 0.053(2) Uani 1 d . . .
C3A C 0.2538(8) 0.3705(7) 0.9928(5) 0.047(2) Uani 1 d . . B
C5C C 0.2461(8) 0.6758(8) 0.1422(6) 0.056(2) Uani 1 d . . .
C6C C 0.3510(9) 0.6953(8) 0.1379(6) 0.063(3) Uani 1 d . . .
C8C C 0.3160(11) 0.7087(11) 0.2984(6) 0.094(4) Uani 1 d . . .
H8C1 H 0.3046 0.7382 0.3486 0.113 Uiso 1 calc R . .
H8C2 H 0.3177 0.6405 0.295 0.113 Uiso 1 calc R . .
C7C C 0.4245(10) 0.7706(10) 0.2974(7) 0.090(4) Uani 1 d . . .
H7C1 H 0.4796 0.7697 0.3405 0.108 Uiso 1 calc R . .
H7C2 H 0.4256 0.841 0.3093 0.108 Uiso 1 calc R . .
C4C C 0.2331(9) 0.6194(8) -0.0054(6) 0.058(3) Uani 1 d . . .
C3C C 0.1953(8) 0.5774(7) -0.0831(6) 0.051(2) Uani 1 d . . .
C1A C 0.3661(13) 0.4533(9) 1.1342(6) 0.088(4) Uani 1 d . . B
H1A H 0.4246 0.4836 1.1801 0.105 Uiso 1 calc R . .
C2A C 0.2586(13) 0.4310(9) 1.1365(6) 0.084(4) Uani 1 d . . B
H2A H 0.2395 0.4458 1.1833 0.101 Uiso 1 calc R . .
C1E C 0.8323(8) 0.2124(8) 0.4916(6) 0.056(2) Uani 1 d . . .
C2E C 0.8830(8) 0.2963(8) 0.4915(6) 0.052(2) Uani 1 d . . .
C3E C 0.9401(7) 0.3989(7) 0.4956(6) 0.045(2) Uani 1 d . . .
C4E C 1.0362(11) 0.5789(8) 0.5691(6) 0.080(4) Uani 1 d . . .
H4E H 1.0608 0.6314 0.617 0.096 Uiso 1 calc R . .
C1D C 0.1905(8) -0.2205(7) -0.1683(5) 0.055(3) Uani 1 d . . .
H1D H 0.1958 -0.2437 -0.2189 0.067 Uiso 1 calc R . .
C2 C 0.7781(7) 0.5630(7) 0.6674(5) 0.039(2) Uani 1 d . . .
N1 N 0.8565(6) 0.5806(7) 0.7159(4) 0.058(2) Uani 1 d . . .
N2 N 0.6649(7) 0.3382(6) 0.2878(4) 0.058(2) Uani 1 d . . .
N3 N 0.3444(7) 0.1410(6) 0.5188(5) 0.058(2) Uani 1 d . . .
S5D S 0.5803(2) 0.0479(3) 0.25157(16) 0.0786(10) Uani 1 d . . .
S6B S -0.1062(2) 0.9030(3) 0.75778(14) 0.0706(9) Uani 1 d . . .
S4A S 0.0811(2) 0.2704(2) 0.85860(15) 0.0587(7) Uani 1 d . . B
S5B S 0.1330(2) 0.9233(3) 0.69102(13) 0.0679(8) Uani 1 d . . .
S3A S 0.3179(2) 0.3291(2) 0.85996(15) 0.0671(8) Uani 1 d . . B
S1A S 0.3940(2) 0.4252(2) 1.04599(14) 0.0640(7) Uani 1 d . . .
S2A S 0.1583(3) 0.3733(2) 1.04753(17) 0.0691(8) Uani 1 d . . .
S6A S -0.0079(2) 0.1860(3) 0.68738(16) 0.0736(9) Uani 1 d . . .
S6C S 0.1970(2) 0.6943(2) 0.22390(14) 0.0627(7) Uani 1 d . . .
S5C S 0.4736(2) 0.7433(3) 0.21496(18) 0.0826(9) Uani 1 d . . .
S4C S 0.14097(19) 0.6246(2) 0.05167(14) 0.0511(6) Uani 1 d . . .
S3C S 0.3746(2) 0.6699(2) 0.04459(15) 0.0560(6) Uani 1 d . . .
S1C S 0.2850(3) 0.5744(2) -0.14424(17) 0.0694(8) Uani 1 d . . .
S2C S 0.0517(2) 0.5209(2) -0.13200(14) 0.0567(6) Uani 1 d . . .
I1E I 0.75357(5) 0.06737(5) 0.48995(4) 0.05296(17) Uani 1 d . . .
C2C C 0.0726(11) 0.4924(9) -0.2223(6) 0.075(3) Uani 1 d . . .
H2C H 0.0113 0.4617 -0.2666 0.09 Uiso 1 calc R . .
C1C C 0.1741(11) 0.5135(9) -0.2291(6) 0.083(4) Uani 1 d . . .
H1C H 0.1873 0.4967 -0.2779 0.099 Uiso 1 calc R . .
C7B1 C -0.0999(14) 0.8891(18) 0.6600(9) 0.056(5) Uani 0.72(3) d P 1 A
H7B1 H -0.1734 0.8476 0.6238 0.067 Uiso 0.72(3) calc PR 1 A
H7B2 H -0.0775 0.9563 0.6535 0.067 Uiso 0.72(3) calc PR 1 A
C8B1 C -0.0140(14) 0.8369(19) 0.6429(9) 0.066(6) Uani 0.72(3) d P 1 A
H8B1 H -0.0248 0.8124 0.587 0.079 Uiso 0.72(3) calc PR 1 A
H8B2 H -0.0279 0.7774 0.6603 0.079 Uiso 0.72(3) calc PR 1 A
C7B2 C -0.089(4) 0.842(5) 0.666(3) 0.056(5) Uani 0.28(3) d P 2 A
H7B3 H -0.0807 0.7776 0.6674 0.067 Uiso 0.28(3) calc PR 2 A
H7B4 H -0.1591 0.8252 0.6272 0.067 Uiso 0.28(3) calc PR 2 A
C8B2 C 0.002(4) 0.893(5) 0.636(3) 0.066(6) Uani 0.28(3) d P 2 A
H8B3 H -0.0077 0.955 0.6295 0.079 Uiso 0.28(3) calc PR 2 A
H8B4 H -0.006 0.8469 0.5843 0.079 Uiso 0.28(3) calc PR 2 A
C1 C 0.3780(7) 0.2214(7) 0.5167(4) 0.0351(18) Uani 1 d . . .
C1B C 0.4285(8) 1.2156(8) 1.1308(5) 0.060(3) Uani 1 d . . .
H1B H 0.4999 1.2452 1.166 0.072 Uiso 1 calc R . .
C2B C 0.3385(9) 1.2066(9) 1.1550(5) 0.066(3) Uani 1 d . . .
H2B H 0.3438 1.2302 1.2079 0.079 Uiso 1 calc R . .
C3B C 0.2663(7) 1.1292(6) 1.0071(4) 0.0368(19) Uani 1 d . . .
C4B C 0.2002(7) 1.0819(6) 0.9326(4) 0.039(2) Uani 1 d . . A
C5D C 0.4449(7) -0.0109(7) 0.1895(5) 0.048(2) Uani 1 d . . .
C4D C 0.2904(6) -0.0992(6) 0.0582(5) 0.0377(19) Uani 1 d . . .
C3D C 0.2379(7) -0.1414(7) -0.0189(5) 0.042(2) Uani 1 d . . .
C3 C 0.6325(7) 0.3796(6) 0.3372(5) 0.0384(19) Uani 1 d . . .
S1B S 0.41212(18) 1.1715(2) 1.03212(13) 0.0504(6) Uani 1 d . . .
S2B S 0.2079(2) 1.1491(2) 1.08540(13) 0.0496(6) Uani 1 d . . .
S4D S 0.22376(18) -0.08325(18) 0.13109(13) 0.0447(5) Uani 1 d . . .
S3D S 0.43666(18) -0.0513(2) 0.09070(14) 0.0521(6) Uani 1 d . . .
S2D S 0.09092(19) -0.1920(2) -0.05624(14) 0.0514(6) Uani 1 d . . .
S1D S 0.30866(19) -0.15456(19) -0.09085(14) 0.0503(6) Uani 1 d . . .
S4B S 0.05484(18) 1.03932(19) 0.90914(12) 0.0465(6) Uani 1 d . . .
S3B S 0.25516(19) 1.0603(2) 0.85275(13) 0.0525(6) Uani 1 d . . .
Se3 Se 0.37968(6) 0.29601(6) 0.36291(4) 0.03334(18) Uani 1 d . . .
Se2 Se 0.63018(7) 0.35081(6) 0.51108(4) 0.03453(19) Uani 1 d . . .
Se1 Se 0.25697(6) 0.40186(6) 0.50749(4) 0.03298(18) Uani 1 d . . .
Se4 Se 0.50662(7) 0.45650(6) 0.65537(4) 0.03427(18) Uani 1 d . . .
Re1 Re 0.44120(2) 0.37059(2) 0.509483(16) 0.02661(8) Uani 1 d . . .
Re2 Re 0.56405(2) 0.44458(2) 0.424349(15) 0.02682(8) Uani 1 d . . .
Re3 Re 0.63080(2) 0.52868(2) 0.577579(15) 0.02674(8) Uani 1 d . . .
S5A1 S 0.2784(13) 0.2758(13) 0.6887(9) 0.082(4) Uani 0.610(15) d P 1 B
C7A1 C 0.150(2) 0.218(2) 0.6081(16) 0.068(7) Uani 0.610(15) d P 1 B
H7A1 H 0.1228 0.2725 0.6011 0.082 Uiso 0.610(15) calc PR 1 B
H7A2 H 0.1691 0.1891 0.5609 0.082 Uiso 0.610(15) calc PR 1 B
C8A1 C 0.0573(17) 0.138(2) 0.6146(11) 0.082(6) Uani 0.610(15) d P 1 B
H8A1 H 0.085 0.0864 0.6275 0.099 Uiso 0.610(15) calc PR 1 B
H8A2 H 0.0009 0.1045 0.5644 0.099 Uiso 0.610(15) calc PR 1 B
S5A2 S 0.273(2) 0.234(2) 0.6927(15) 0.082(4) Uani 0.390(15) d P 2 B
C7A2 C 0.162(4) 0.177(4) 0.616(3) 0.068(7) Uani 0.390(15) d P 2 B
H7A3 H 0.1883 0.1764 0.5697 0.082 Uiso 0.390(15) calc PR 2 B
H7A4 H 0.1295 0.1055 0.6125 0.082 Uiso 0.390(15) calc PR 2 B
C8A2 C 0.073(3) 0.222(3) 0.6132(18) 0.082(6) Uani 0.390(15) d P 2 B
H8A3 H 0.0214 0.1946 0.561 0.099 Uiso 0.390(15) calc PR 2 B
H8A4 H 0.1049 0.2963 0.6273 0.099 Uiso 0.390(15) calc PR 2 B
S6D S 0.3262(2) 0.0059(2) 0.30157(14) 0.0578(7) Uani 1 d . . .

loop_
_atom_site_aniso_label
_atom_site_aniso_U_11
_atom_site_aniso_U_22
_atom_site_aniso_U_33
_atom_site_aniso_U_23
_atom_site_aniso_U_13
_atom_site_aniso_U_12
C5E 0.141(12) 0.055(8) 0.055(7) 0.026(6) 0.036(7) 0.012(8)
C2D 0.041(6) 0.063(7) 0.051(6) 0.014(5) -0.014(4) 0.008(5)
C5B 0.040(5) 0.048(6) 0.032(4) 0.002(4) 0.004(4) 0.015(5)
C6B 0.033(5) 0.055(6) 0.036(5) 0.010(4) 0.004(4) 0.010(4)
C6D 0.036(5) 0.037(5) 0.045(5) -0.002(4) 0.002(4) 0.015(4)
C7D 0.054(6) 0.055(7) 0.050(6) 0.008(5) 0.004(5) 0.011(5)
C8D 0.052(6) 0.049(6) 0.048(5) 0.000(5) -0.003(5) 0.021(5)
C5A 0.053(7) 0.104(9) 0.038(5) 0.021(6) 0.015(5) 0.013(6)
C6A 0.044(6) 0.054(6) 0.050(6) 0.014(5) 0.016(4) 0.010(5)
C4A 0.053(6) 0.063(7) 0.046(6) 0.022(5) 0.015(5) 0.020(5)
C3A 0.063(6) 0.037(5) 0.042(5) 0.013(4) 0.022(5) 0.014(5)
C5C 0.051(6) 0.053(6) 0.059(6) 0.022(5) 0.009(5) 0.012(5)
C6C 0.054(7) 0.058(7) 0.080(7) 0.034(6) 0.011(6) 0.019(6)
C8C 0.084(9) 0.127(12) 0.055(7) 0.047(8) -0.004(6) 0.010(9)
C7C 0.070(8) 0.079(9) 0.088(9) -0.003(7) -0.030(7) 0.036(8)
C4C 0.068(7) 0.057(7) 0.069(7) 0.038(6) 0.028(6) 0.030(6)
C3C 0.061(6) 0.037(5) 0.055(6) 0.027(5) 0.015(5) 0.008(5)
C1A 0.134(12) 0.078(9) 0.038(6) 0.000(6) 0.009(7) 0.044(9)
C2A 0.152(13) 0.075(9) 0.045(6) 0.011(6) 0.052(8) 0.060(10)
C1E 0.048(6) 0.040(6) 0.078(7) 0.026(5) 0.020(5) 0.008(5)
C2E 0.042(6) 0.044(6) 0.072(7) 0.023(5) 0.018(5) 0.013(5)
C3E 0.037(5) 0.036(5) 0.066(6) 0.022(5) 0.015(5) 0.013(4)
C4E 0.131(11) 0.034(6) 0.051(6) 0.004(5) 0.025(7) 0.006(7)
C1D 0.058(7) 0.054(6) 0.037(5) 0.010(5) -0.001(4) 0.007(5)
C2 0.033(5) 0.046(5) 0.034(5) 0.013(4) 0.008(4) 0.009(4)
N1 0.035(4) 0.084(7) 0.042(4) 0.018(4) -0.004(4) 0.013(4)
N2 0.064(5) 0.055(5) 0.044(5) 0.005(4) 0.028(4) 0.009(5)
N3 0.072(6) 0.035(5) 0.066(5) 0.023(4) 0.026(5) 0.005(4)
S5D 0.0332(13) 0.097(2) 0.0618(17) -0.0298(16) -0.0042(12) 0.0212(15)
S6B 0.0353(13) 0.110(3) 0.0399(13) 0.0049(15) 0.0037(11) 0.0089(15)
S4A 0.0415(14) 0.0731(19) 0.0563(15) 0.0176(14) 0.0163(12) 0.0141(14)
S5B 0.0418(14) 0.113(3) 0.0313(12) 0.0012(14) 0.0065(11) 0.0233(16)
S3A 0.0376(14) 0.100(2) 0.0469(14) 0.0139(15) 0.0115(11) 0.0084(15)
S1A 0.0697(18) 0.0628(18) 0.0429(14) 0.0100(13) 0.0072(13) 0.0109(15)
S2A 0.088(2) 0.0661(19) 0.0738(19) 0.0315(16) 0.0504(17) 0.0313(17)
S6A 0.0397(15) 0.105(2) 0.0563(16) 0.0094(16) 0.0065(12) 0.0155(16)
S6C 0.0623(17) 0.079(2) 0.0419(14) 0.0202(14) 0.0104(12) 0.0203(16)
S5C 0.0548(18) 0.095(3) 0.075(2) 0.0273(18) -0.0117(15) 0.0114(18)
S4C 0.0394(13) 0.0631(17) 0.0511(14) 0.0249(13) 0.0118(11) 0.0131(13)
S3C 0.0397(14) 0.0639(18) 0.0682(16) 0.0281(14) 0.0165(12) 0.0170(13)
S1C 0.082(2) 0.0624(19) 0.0660(18) 0.0202(15) 0.0380(16) 0.0189(17)
S2C 0.0506(15) 0.0627(17) 0.0483(14) 0.0208(13) 0.0140(12) 0.0047(13)
I1E 0.0460(4) 0.0455(4) 0.0619(4) 0.0249(3) 0.0088(3) 0.0053(3)
C2C 0.078(8) 0.084(9) 0.061(7) 0.026(6) 0.030(6) 0.016(7)
C1C 0.109(11) 0.063(8) 0.056(7) 0.006(6) 0.038(7) 0.002(8)
C7B1 0.038(7) 0.076(15) 0.041(6) 0.014(9) 0.000(5) 0.013(9)
C8B1 0.050(8) 0.070(15) 0.039(7) -0.003(9) 0.010(6) -0.015(11)
C7B2 0.038(7) 0.076(15) 0.041(6) 0.014(9) 0.000(5) 0.013(9)
C8B2 0.050(8) 0.070(15) 0.039(7) -0.003(9) 0.010(6) -0.015(11)
C1 0.037(5) 0.034(5) 0.030(4) 0.013(4) 0.010(3) 0.002(4)
C1B 0.048(6) 0.072(7) 0.039(5) 0.005(5) -0.007(4) 0.012(6)
C2B 0.062(7) 0.093(9) 0.029(5) 0.012(5) 0.005(5) 0.019(7)
C3B 0.038(5) 0.033(5) 0.029(4) 0.002(4) 0.004(3) 0.008(4)
C4B 0.034(5) 0.037(5) 0.033(4) 0.002(4) 0.008(4) 0.003(4)
C5D 0.029(5) 0.051(6) 0.042(5) -0.010(4) -0.004(4) 0.015(4)
C4D 0.028(4) 0.031(5) 0.044(5) 0.004(4) 0.003(4) 0.007(4)
C3D 0.031(5) 0.039(5) 0.050(5) 0.015(4) 0.002(4) 0.014(4)
C3 0.032(5) 0.038(5) 0.034(5) 0.006(4) 0.009(4) 0.002(4)
S1B 0.0321(12) 0.0613(17) 0.0444(13) 0.0092(12) 0.0062(10) 0.0073(12)
S2B 0.0496(14) 0.0594(16) 0.0354(12) 0.0120(11) 0.0136(10) 0.0150(13)
S4D 0.0298(11) 0.0496(15) 0.0487(13) 0.0103(11) 0.0063(10) 0.0133(11)
S3D 0.0283(12) 0.0561(16) 0.0515(14) -0.0034(12) 0.0068(10) 0.0066(11)
S2D 0.0318(12) 0.0595(16) 0.0565(14) 0.0193(13) 0.0021(10) 0.0127(12)
S1D 0.0385(13) 0.0524(15) 0.0502(14) 0.0121(12) 0.0089(11) 0.0082(12)
S4B 0.0330(12) 0.0599(16) 0.0375(12) 0.0082(11) 0.0094(9) 0.0101(11)
S3B 0.0348(12) 0.0681(17) 0.0410(13) 0.0066(12) 0.0142(10) 0.0059(12)
Se3 0.0324(4) 0.0305(4) 0.0227(4) -0.0006(3) 0.0030(3) 0.0014(4)
Se2 0.0340(4) 0.0337(5) 0.0322(4) 0.0086(4) 0.0050(3) 0.0111(4)
Se1 0.0260(4) 0.0355(5) 0.0283(4) 0.0065(3) 0.0056(3) 0.0022(4)
Se4 0.0357(4) 0.0388(5) 0.0215(4) 0.0109(3) 0.0037(3) 0.0046(4)
Re1 0.02654(16) 0.02525(17) 0.02050(15) 0.00548(13) 0.00285(12) 0.00219(14)
Re2 0.02586(16) 0.02761(18) 0.01852(15) 0.00264(13) 0.00355(12) 0.00310(14)
Re3 0.02399(16) 0.02891(18) 0.01821(15) 0.00435(13) 0.00000(12) 0.00268(14)
S5A1 0.047(2) 0.143(13) 0.049(2) 0.038(6) 0.0197(17) 0.012(7)
C7A1 0.055(10) 0.13(3) 0.049(9) 0.046(13) 0.025(8) 0.051(13)
C8A1 0.053(10) 0.13(2) 0.051(8) 0.030(13) 0.011(7) 0.013(14)
S5A2 0.047(2) 0.143(13) 0.049(2) 0.038(6) 0.0197(17) 0.012(7)
C7A2 0.055(10) 0.13(3) 0.049(9) 0.046(13) 0.025(8) 0.051(13)
C8A2 0.053(10) 0.13(2) 0.051(8) 0.030(13) 0.011(7) 0.013(14)
S6D 0.0466(14) 0.0717(19) 0.0460(14) 0.0036(13) 0.0090(11) 0.0243(14)

loop_
_atom_type_symbol
_atom_type_description
_atom_type_scat_dispersion_real
_atom_type_scat_dispersion_imag
_atom_type_scat_source
C C 0.0033 0.0016 'International Tables Vol C Tables 4.2.6.8 and 6.1.1.4'
H H 0 0 'International Tables Vol C Tables 4.2.6.8 and 6.1.1.4'
N N 0.0061 0.0033 'International Tables Vol C Tables 4.2.6.8 and 6.1.1.4'
S S 0.1246 0.1234 'International Tables Vol C Tables 4.2.6.8 and 6.1.1.4'
Se Se -0.0929 2.2259 'International Tables Vol C Tables 4.2.6.8 and 6.1.1.4'
I I -0.4742 1.8119 'International Tables Vol C Tables 4.2.6.8 and 6.1.1.4'
Re Re -1.0185 7.231 'International Tables Vol C Tables 4.2.6.8 and 6.1.1.4'

loop_
_geom_angle_atom_site_label_1
_geom_angle_atom_site_label_2
_geom_angle_atom_site_label_3
_geom_angle
_geom_angle_site_symmetry_1
_geom_angle_site_symmetry_3
_geom_angle_publ_flag
C3E C5E C4E 123.1(10) . . ?
C3E C5E H5E 118.4 . . ?
C4E C5E H5E 118.4 . . ?
C1D C2D S2D 117.2(7) . . ?
C1D C2D H2D 121.4 . . ?
S2D C2D H2D 121.4 . . ?
C6B C5B S5B 128.0(7) . . ?
C6B C5B S3B 117.3(6) . . ?
S5B C5B S3B 114.7(5) . . ?
C5B C6B S6B 128.8(7) . . ?
C5B C6B S4B 116.5(7) . . ?
S6B C6B S4B 114.6(5) . . ?
C5D C6D S6D 128.2(7) . . ?
C5D C6D S4D 116.4(6) . . ?
S6D C6D S4D 115.3(5) . . ?
C8D C7D S6D 113.5(7) . . ?
C8D C7D H7D1 108.9 . . ?
S6D C7D H7D1 108.9 . . ?
C8D C7D H7D2 108.9 . . ?
S6D C7D H7D2 108.9 . . ?
H7D1 C7D H7D2 107.7 . . ?
C7D C8D S5D 113.6(7) . . ?
C7D C8D H8D1 108.8 . . ?
S5D C8D H8D1 108.8 . . ?
C7D C8D H8D2 108.8 . . ?
S5D C8D H8D2 108.8 . . ?
H8D1 C8D H8D2 107.7 . . ?
C6A C5A S5A2 126.1(13) . . ?
C6A C5A S3A 117.4(7) . . ?
S5A2 C5A S3A 114.8(11) . . ?
C6A C5A S5A1 127.9(9) . . ?
S3A C5A S5A1 114.2(8) . . ?
C5A C6A S6A 128.6(7) . . ?
C5A C6A S4A 116.8(7) . . ?
S6A C6A S4A 114.6(5) . . ?
C3A C4A S4A 124.8(7) . . ?
C3A C4A S3A 119.7(7) . . ?
S4A C4A S3A 115.5(5) . . ?
C4A C3A S1A 123.4(7) . . ?
C4A C3A S2A 121.3(8) . . ?
S1A C3A S2A 115.3(5) . . ?
C6C C5C S6C 129.1(8) . . ?
C6C C5C S4C 115.6(8) . . ?
S6C C5C S4C 115.3(6) . . ?
C5C C6C S5C 127.5(9) . . ?
C5C C6C S3C 118.4(8) . . ?
S5C C6C S3C 114.1(6) . . ?
C7C C8C S6C 117.1(8) . . ?
C7C C8C H8C1 108 . . ?
S6C C8C H8C1 108 . . ?
C7C C8C H8C2 108 . . ?
S6C C8C H8C2 108 . . ?
H8C1 C8C H8C2 107.3 . . ?
C8C C7C S5C 121.4(9) . . ?
C8C C7C H7C1 107 . . ?
S5C C7C H7C1 107 . . ?
C8C C7C H7C2 107 . . ?
S5C C7C H7C2 107 . . ?
H7C1 C7C H7C2 106.7 . . ?
C3C C4C S3C 123.1(8) . . ?
C3C C4C S4C 121.2(8) . . ?
S3C C4C S4C 115.7(6) . . ?
C4C C3C S2C 122.3(8) . . ?
C4C C3C S1C 123.1(8) . . ?
S2C C3C S1C 114.6(5) . . ?
C2A C1A S1A 119.1(10) . . ?
C2A C1A H1A 120.4 . . ?
S1A C1A H1A 120.4 . . ?
C1A C2A S2A 115.9(8) . . ?
C1A C2A H2A 122.1 . . ?
S2A C2A H2A 122.1 . . ?
C2E C1E I1E 176.6(9) . . ?
C1E C2E C3E 176.0(10) . . ?
C5E C3E C4E 116.2(9) . 2_766 ?
C5E C3E C2E 122.4(9) . . ?
C4E C3E C2E 121.4(9) 2_766 . ?
C5E C4E C3E 120.7(10) . 2_766 ?
C5E C4E H4E 119.7 . . ?
C3E C4E H4E 119.7 2_766 . ?
C2D C1D S1D 117.7(7) . . ?
C2D C1D H1D 121.2 . . ?
S1D C1D H1D 121.2 . . ?
N1 C2 Re3 179.2(9) . . ?
C5D S5D C8D 99.2(4) . . ?
C6B S6B C7B2 99.8(16) . . ?
C6B S6B C7B1 101.3(6) . . ?
C4A S4A C6A 95.3(4) . . ?
C8B2 S5B C5B 102.4(16) . . ?
C5B S5B C8B1 101.1(6) . . ?
C5A S3A C4A 94.9(5) . . ?
C1A S1A C3A 94.4(6) . . ?
C2A S2A C3A 95.2(5) . . ?
C6A S6A C8A1 98.9(7) . . ?
C6A S6A C8A2 95.0(10) . . ?
C5C S6C C8C 102.0(5) . . ?
C6C S5C C7C 103.1(5) . . ?
C4C S4C C5C 95.5(5) . . ?
C4C S3C C6C 94.5(5) . . ?
C1C S1C C3C 93.5(5) . . ?
C2C S2C C3C 94.2(5) . . ?
C1C C2C S2C 119.7(10) . . ?
C1C C2C H2C 120.1 . . ?
S2C C2C H2C 120.1 . . ?
C2C C1C S1C 117.9(9) . . ?
C2C C1C H1C 121 . . ?
S1C C1C H1C 121 . . ?
C8B1 C7B1 S6B 108.9(16) . . ?
C8B1 C7B1 H7B1 109.9 . . ?
S6B C7B1 H7B1 109.9 . . ?
C8B1 C7B1 H7B2 109.9 . . ?
S6B C7B1 H7B2 109.9 . . ?
H7B1 C7B1 H7B2 108.3 . . ?
C7B1 C8B1 S5B 113.1(16) . . ?
C7B1 C8B1 H8B1 109 . . ?
S5B C8B1 H8B1 109 . . ?
C7B1 C8B1 H8B2 109 . . ?
S5B C8B1 H8B2 109 . . ?
H8B1 C8B1 H8B2 107.8 . . ?
C8B2 C7B2 S6B 123(4) . . ?
C8B2 C7B2 H7B3 106.7 . . ?
S6B C7B2 H7B3 106.7 . . ?
C8B2 C7B2 H7B4 106.7 . . ?
S6B C7B2 H7B4 106.7 . . ?
H7B3 C7B2 H7B4 106.6 . . ?
C7B2 C8B2 S5B 115(4) . . ?
C7B2 C8B2 H8B3 108.4 . . ?
S5B C8B2 H8B3 108.4 . . ?
C7B2 C8B2 H8B4 108.4 . . ?
S5B C8B2 H8B4 108.4 . . ?
H8B3 C8B2 H8B4 107.5 . . ?
N3 C1 Re1 178.3(7) . . ?
C2B C1B S1B 118.3(8) . . ?
C2B C1B H1B 120.8 . . ?
S1B C1B H1B 120.8 . . ?
C1B C2B S2B 118.1(7) . . ?
C1B C2B H2B 120.9 . . ?
S2B C2B H2B 120.9 . . ?
C4B C3B S1B 123.5(6) . . ?
C4B C3B S2B 121.2(6) . . ?
S1B C3B S2B 115.3(4) . . ?
C3B C4B S4B 122.6(6) . . ?
C3B C4B S3B 122.6(6) . . ?
S4B C4B S3B 114.7(4) . . ?
C6D C5D S5D 127.9(7) . . ?
C6D C5D S3D 117.0(6) . . ?
S5D C5D S3D 115.1(5) . . ?
C3D C4D S4D 125.1(6) . . ?
C3D C4D S3D 120.1(6) . . ?
S4D C4D S3D 114.7(5) . . ?
C4D C3D S1D 123.6(6) . . ?
C4D C3D S2D 122.8(7) . . ?
S1D C3D S2D 113.5(5) . . ?
N2 C3 Re2 175.9(7) . . ?
C1B S1B C3B 94.6(4) . . ?
C2B S2B C3B 93.6(4) . . ?
C4D S4D C6D 96.0(4) . . ?
C5D S3D C4D 95.8(4) . . ?
C2D S2D C3D 95.4(4) . . ?
C1D S1D C3D 96.2(4) . . ?
C4B S4B C6B 95.4(4) . . ?
C4B S3B C5B 95.1(4) . . ?
Re1 Se3 Re3 63.23(2) . 2_666 ?
Re1 Se3 Re2 63.13(2) . . ?
Re3 Se3 Re2 63.19(2) 2_666 . ?
Re3 Se2 Re2 62.97(2) . . ?
Re3 Se2 Re1 62.94(2) . . ?
Re2 Se2 Re1 62.92(2) . . ?
Re2 Se1 Re3 62.87(2) 2_666 2_666 ?
Re2 Se1 Re1 62.86(2) 2_666 . ?
Re3 Se1 Re1 62.82(2) 2_666 . ?
Re1 Se4 Re2 63.15(2) . 2_666 ?
Re1 Se4 Re3 62.96(2) . . ?
Re2 Se4 Re3 63.10(2) 2_666 . ?
C1 Re1 Se3 90.2(2) . . ?
C1 Re1 Se4 93.4(2) . . ?
Se3 Re1 Se4 176.34(3) . . ?
C1 Re1 Se2 90.0(2) . . ?
Se3 Re1 Se2 90.13(3) . . ?
Se4 Re1 Se2 90.13(3) . . ?
C1 Re1 Se1 93.7(2) . . ?
Se3 Re1 Se1 89.92(3) . . ?
Se4 Re1 Se1 89.59(3) . . ?
Se2 Re1 Se1 176.35(3) . . ?
C1 Re1 Re3 134.8(2) . . ?
Se3 Re1 Re3 118.53(2) . . ?
Se4 Re1 Re3 58.71(2) . . ?
Se2 Re1 Re3 58.43(2) . . ?
Se1 Re1 Re3 118.50(2) . . ?
C1 Re1 Re2 132.5(2) . . ?
Se3 Re1 Re2 58.55(2) . . ?
Se4 Re1 Re2 118.69(2) . . ?
Se2 Re1 Re2 58.53(2) . . ?
Se1 Re1 Re2 118.59(2) . . ?
Re3 Re1 Re2 59.997(13) . . ?
C1 Re1 Re2 137.4(2) . 2_666 ?
Se3 Re1 Re2 118.37(2) . 2_666 ?
Se4 Re1 Re2 58.45(2) . 2_666 ?
Se2 Re1 Re2 118.53(2) . 2_666 ?
Se1 Re1 Re2 58.39(2) . 2_666 ?
Re3 Re1 Re2 60.116(14) . 2_666 ?
Re2 Re1 Re2 90.055(14) . 2_666 ?
C1 Re1 Re3 135.1(2) . 2_666 ?
Se3 Re1 Re3 58.44(2) . 2_666 ?
Se4 Re1 Re3 118.38(2) . 2_666 ?
Se2 Re1 Re3 118.59(2) . 2_666 ?
Se1 Re1 Re3 58.53(2) . 2_666 ?
Re3 Re1 Re3 90.055(15) . 2_666 ?
Re2 Re1 Re3 60.072(13) . 2_666 ?
Re2 Re1 Re3 59.943(13) 2_666 2_666 ?
C3 Re2 Se4 91.5(2) . 2_666 ?
C3 Re2 Se3 90.8(2) . . ?
Se4 Re2 Se3 90.11(3) 2_666 . ?
C3 Re2 Se1 92.9(2) . 2_666 ?
Se4 Re2 Se1 89.79(3) 2_666 2_666 ?
Se3 Re2 Se1 176.29(3) . 2_666 ?
C3 Re2 Se2 92.2(2) . . ?
Se4 Re2 Se2 176.35(3) 2_666 . ?
Se3 Re2 Se2 90.00(3) . . ?
Se1 Re2 Se2 89.87(3) 2_666 . ?
C3 Re2 Re3 136.1(2) . . ?
Se4 Re2 Re3 118.46(2) 2_666 . ?
Se3 Re2 Re3 118.28(2) . . ?
Se1 Re2 Re3 58.68(2) 2_666 . ?
Se2 Re2 Re3 58.42(2) . . ?
C3 Re2 Re1 134.3(2) . . ?
Se4 Re2 Re1 118.61(2) 2_666 . ?
Se3 Re2 Re1 58.32(2) . . ?
Se1 Re2 Re1 118.64(2) 2_666 . ?
Se2 Re2 Re1 58.55(2) . . ?
Re3 Re2 Re1 59.969(14) . . ?
C3 Re2 Re1 135.7(2) . 2_666 ?
Se4 Re2 Re1 58.40(2) 2_666 2_666 ?
Se3 Re2 Re1 118.23(2) . 2_666 ?
Se1 Re2 Re1 58.75(2) 2_666 2_666 ?
Se2 Re2 Re1 118.48(2) . 2_666 ?
Re3 Re2 Re1 60.062(13) . 2_666 ?
Re1 Re2 Re1 89.945(14) . 2_666 ?
C3 Re2 Re3 133.9(2) . 2_666 ?
Se4 Re2 Re3 58.62(2) 2_666 2_666 ?
Se3 Re2 Re3 58.34(2) . 2_666 ?
Se1 Re2 Re3 118.64(2) 2_666 2_666 ?
Se2 Re2 Re3 118.54(2) . 2_666 ?
Re3 Re2 Re3 90.001(14) . 2_666 ?
Re1 Re2 Re3 60.005(12) . 2_666 ?
Re1 Re2 Re3 59.902(14) 2_666 2_666 ?
C2 Re3 Se3 91.1(2) . 2_666 ?
C2 Re3 Se2 92.6(2) . . ?
Se3 Re3 Se2 176.31(3) 2_666 . ?
C2 Re3 Se4 91.4(2) . . ?
Se3 Re3 Se4 89.98(3) 2_666 . ?
Se2 Re3 Se4 90.01(3) . . ?
C2 Re3 Se1 92.5(2) . 2_666 ?
Se3 Re3 Se1 89.93(3) 2_666 2_666 ?
Se2 Re3 Se1 89.83(3) . 2_666 ?
Se4 Re3 Se1 176.10(3) . 2_666 ?
C2 Re3 Re1 135.1(2) . . ?
Se3 Re3 Re1 118.43(2) 2_666 . ?
Se2 Re3 Re1 58.63(2) . . ?
Se4 Re3 Re1 58.33(2) . . ?
Se1 Re3 Re1 118.47(2) 2_666 . ?
C2 Re3 Re2 136.1(2) . . ?
Se3 Re3 Re2 118.32(2) 2_666 . ?
Se2 Re3 Re2 58.60(2) . . ?
Se4 Re3 Re2 118.34(2) . . ?
Se1 Re3 Re2 58.45(2) 2_666 . ?
Re1 Re3 Re2 60.034(13) . . ?
C2 Re3 Re1 134.9(2) . 2_666 ?
Se3 Re3 Re1 58.33(2) 2_666 2_666 ?
Se2 Re3 Re1 118.59(2) . 2_666 ?
Se4 Re3 Re1 118.19(2) . 2_666 ?
Se1 Re3 Re1 58.65(2) 2_666 2_666 ?
Re1 Re3 Re1 89.945(15) . 2_666 ?
Re2 Re3 Re1 59.996(12) . 2_666 ?
C2 Re3 Re2 133.9(2) . 2_666 ?
Se3 Re3 Re2 58.47(2) 2_666 2_666 ?
Se2 Re3 Re2 118.60(2) . 2_666 ?
Se4 Re3 Re2 58.28(2) . 2_666 ?
Se1 Re3 Re2 118.56(2) 2_666 2_666 ?
Re1 Re3 Re2 59.982(13) . 2_666 ?
Re2 Re3 Re2 89.999(14) . 2_666 ?
Re1 Re3 Re2 59.923(12) 2_666 2_666 ?
C5A S5A1 C7A1 100.1(11) . . ?
C8A1 C7A1 S5A1 117.5(15) . . ?
C8A1 C7A1 H7A1 107.9 . . ?
S5A1 C7A1 H7A1 107.9 . . ?
C8A1 C7A1 H7A2 107.9 . . ?
S5A1 C7A1 H7A2 107.9 . . ?
H7A1 C7A1 H7A2 107.2 . . ?
C7A1 C8A1 S6A 113(2) . . ?
C7A1 C8A1 H8A1 108.9 . . ?
S6A C8A1 H8A1 108.9 . . ?
C7A1 C8A1 H8A2 108.9 . . ?
S6A C8A1 H8A2 108.9 . . ?
H8A1 C8A1 H8A2 107.7 . . ?
C7A2 S5A2 C5A 105(2) . . ?
C8A2 C7A2 S5A2 117(4) . . ?
C8A2 C7A2 H7A3 108.1 . . ?
S5A2 C7A2 H7A3 108.1 . . ?
C8A2 C7A2 H7A4 108.1 . . ?
S5A2 C7A2 H7A4 108.1 . . ?
H7A3 C7A2 H7A4 107.3 . . ?
C7A2 C8A2 S6A 107(3) . . ?
C7A2 C8A2 H8A3 110.2 . . ?
S6A C8A2 H8A3 110.2 . . ?
C7A2 C8A2 H8A4 110.2 . . ?
S6A C8A2 H8A4 110.2 . . ?
H8A3 C8A2 H8A4 108.5 . . ?
C6D S6D C7D 103.6(4) . . ?

loop_
_geom_bond_atom_site_label_1
_geom_bond_atom_site_label_2
_geom_bond_distance
_geom_bond_site_symmetry_2
_geom_bond_publ_flag
C5E C3E 1.364(13) . ?
C5E C4E 1.369(15) . ?
C5E H5E 0.93 . ?
C2D C1D 1.334(13) . ?
C2D S2D 1.740(10) . ?
C2D H2D 0.93 . ?
C5B C6B 1.329(11) . ?
C5B S5B 1.748(8) . ?
C5B S3B 1.760(9) . ?
C6B S6B 1.731(9) . ?
C6B S4B 1.768(8) . ?
C6D C5D 1.352(11) . ?
C6D S6D 1.747(9) . ?
C6D S4D 1.747(8) . ?
C7D C8D 1.537(13) . ?
C7D S6D 1.792(9) . ?
C7D H7D1 0.97 . ?
C7D H7D2 0.97 . ?
C8D S5D 1.782(9) . ?
C8D H8D1 0.97 . ?
C8D H8D2 0.97 . ?
C5A C6A 1.336(13) . ?
C5A S5A2 1.72(3) . ?
C5A S3A 1.729(10) . ?
C5A S5A1 1.800(17) . ?
C6A S6A 1.749(10) . ?
C6A S4A 1.752(9) . ?
C4A C3A 1.374(12) . ?
C4A S4A 1.706(10) . ?
C4A S3A 1.749(9) . ?
C3A S1A 1.729(10) . ?
C3A S2A 1.732(9) . ?
C5C C6C 1.324(13) . ?
C5C S6C 1.729(10) . ?
C5C S4C 1.771(10) . ?
C6C S5C 1.746(11) . ?
C6C S3C 1.767(11) . ?
C8C C7C 1.436(16) . ?
C8C S6C 1.787(11) . ?
C8C H8C1 0.97 . ?
C8C H8C2 0.97 . ?
C7C S5C 1.749(13) . ?
C7C H7C1 0.97 . ?
C7C H7C2 0.97 . ?
C4C C3C 1.335(13) . ?
C4C S3C 1.729(11) . ?
C4C S4C 1.732(10) . ?
C3C S2C 1.748(10) . ?
C3C S1C 1.761(9) . ?
C1A C2A 1.343(17) . ?
C1A S1A 1.703(12) . ?
C1A H1A 0.93 . ?
C2A S2A 1.721(13) . ?
C2A H2A 0.93 . ?
C1E C2E 1.196(12) . ?
C1E I1E 2.030(10) . ?
C2E C3E 1.422(12) . ?
C3E C4E 1.379(13) 2_766 ?
C4E C3E 1.379(13) 2_766 ?
C4E H4E 0.93 . ?
C1D S1D 1.714(9) . ?
C1D H1D 0.93 . ?
C2 N1 1.138(9) . ?
C2 Re3 2.119(8) . ?
N2 C3 1.166(9) . ?
N3 C1 1.125(10) . ?
S5D C5D 1.733(8) . ?
S6B C7B2 1.78(5) . ?
S6B C7B1 1.786(17) . ?
S5B C8B2 1.67(5) . ?
S5B C8B1 1.843(18) . ?
S6A C8A1 1.80(2) . ?
S6A C8A2 1.95(3) . ?
S1C C1C 1.738(13) . ?
S2C C2C 1.701(10) . ?
C2C C1C 1.295(15) . ?
C2C H2C 0.93 . ?
C1C H1C 0.93 . ?
C7B1 C8B1 1.54(3) . ?
C7B1 H7B1 0.97 . ?
C7B1 H7B2 0.97 . ?
C8B1 H8B1 0.97 . ?
C8B1 H8B2 0.97 . ?
C7B2 C8B2 1.48(8) . ?
C7B2 H7B3 0.97 . ?
C7B2 H7B4 0.97 . ?
C8B2 H8B3 0.97 . ?
C8B2 H8B4 0.97 . ?
C1 Re1 2.113(8) . ?
C1B C2B 1.304(13) . ?
C1B S1B 1.717(9) . ?
C1B H1B 0.93 . ?
C2B S2B 1.742(10) . ?
C2B H2B 0.93 . ?
C3B C4B 1.355(10) . ?
C3B S1B 1.733(8) . ?
C3B S2B 1.746(8) . ?
C4B S4B 1.729(8) . ?
C4B S3B 1.744(8) . ?
C5D S3D 1.737(9) . ?
C4D C3D 1.348(11) . ?
C4D S4D 1.727(8) . ?
C4D S3D 1.738(8) . ?
C3D S1D 1.746(9) . ?
C3D S2D 1.753(8) . ?
C3 Re2 2.107(8) . ?
Se3 Re1 2.5154(8) . ?
Se3 Re3 2.5182(9) 2_666 ?
Se3 Re2 2.5217(9) . ?
Se2 Re3 2.5208(9) . ?
Se2 Re2 2.5256(8) . ?
Se2 Re1 2.5261(9) . ?
Se1 Re2 2.5236(9) 2_666 ?
Se1 Re3 2.5300(8) 2_666 ?
Se1 Re1 2.5332(9) . ?
Se4 Re1 2.5176(8) . ?
Se4 Re2 2.5188(8) 2_666 ?
Se4 Re3 2.5281(8) . ?
Re1 Re3 2.6349(6) . ?
Re1 Re2 2.6367(5) . ?
Re1 Re2 2.6371(5) 2_666 ?
Re1 Re3 2.6388(4) 2_666 ?
Re2 Se4 2.5188(8) 2_666 ?
Re2 Se1 2.5236(9) 2_666 ?
Re2 Re3 2.6357(5) . ?
Re2 Re1 2.6371(5) 2_666 ?
Re2 Re3 2.6406(5) 2_666 ?
Re3 Se3 2.5182(9) 2_666 ?
Re3 Se1 2.5300(8) 2_666 ?
Re3 Re1 2.6388(5) 2_666 ?
Re3 Re2 2.6406(5) 2_666 ?
S5A1 C7A1 1.82(3) . ?
C7A1 C8A1 1.45(4) . ?
C7A1 H7A1 0.97 . ?
C7A1 H7A2 0.97 . ?
C8A1 H8A1 0.97 . ?
C8A1 H8A2 0.97 . ?
S5A2 C7A2 1.64(6) . ?
C7A2 C8A2 1.48(5) . ?
C7A2 H7A3 0.97 . ?
C7A2 H7A4 0.97 . ?
C8A2 H8A3 0.97 . ?
C8A2 H8A4 0.97 . ?
